data_7132327
loop_
_publ_author_name
'Nahon, Emily E.'
'Nelmes, Gareth Roland'
'Brothers, Penelope Jane'
'Hicks, Jamie'

_publ_section_title
;
 Intramolecular C--N bond activation by a transient boryl anion
;
_journal_name_full 'Chemical Communications'
_journal_paper_doi 10.1039/D3CC05182J
_journal_year 2023
_chemical_formula_moiety 'C52 H74 B Li N2 O3, C3 H7'
_chemical_formula_sum 'C55 H81 B Li N2 O3'
_chemical_formula_weight 835.96
_space_group_crystal_system monoclinic
_space_group_IT_number 14
_space_group_name_Hall '-P 2yn'
_space_group_name_H-M_alt 'P 1 21/n 1'
_atom_sites_solution_hydrogens geom
_audit_creation_date 2023-10-17
_audit_creation_method
;
Olex2 1.5
(compiled 2023.08.24 svn.re1ec1418 for OlexSys, GUI svn.r6817)
;
_audit_update_record
;
2023-10-17 deposited with the CCDC.	2023-11-09 downloaded from the CCDC.
;
_cell_angle_alpha 90
_cell_angle_beta 97.504(2)
_cell_angle_gamma 90
_cell_formula_units_Z 4
_cell_length_a 11.7476(2)
_cell_length_b 17.0185(3)
_cell_length_c 26.4191(7)
_cell_measurement_reflns_used 5535
_cell_measurement_temperature 150.00(10)
_cell_measurement_theta_max 71.8400
_cell_measurement_theta_min 4.2500
_cell_volume 5236.64(19)
_computing_cell_refinement 'CrysAlisPro 1.171.40.82a (Rigaku OD, 2020)'
_computing_data_collection 'CrysAlisPro 1.171.40.82a (Rigaku OD, 2020)'
_computing_data_reduction 'CrysAlisPro 1.171.40.82a (Rigaku OD, 2020)'
_computing_molecular_graphics 'Olex2 1.5 (Dolomanov et al., 2009)'
_computing_publication_material 'Olex2 1.5 (Dolomanov et al., 2009)'
_computing_structure_refinement 'SHELXL 2019/3 (Sheldrick, 2015)'
_computing_structure_solution 'SHELXT 2018/2 (Sheldrick, 2018)'
_diffrn_ambient_temperature 150.00
_diffrn_detector_area_resol_mean 8.1297
_diffrn_detector_type EosS2
_diffrn_measured_fraction_theta_full 0.992
_diffrn_measured_fraction_theta_max 0.969
_diffrn_measurement_details
;
List of Runs (angles in degrees, time in seconds):

  # Type    Start    End  Width  t~exp~   \w     \q     \k     \f   Frames
#--------------------------------------------------------------------------
  1  \w     20.00  99.00   1.00   20.00    --   36.95  57.00 150.00   79
  2  \w     43.00 106.00   1.00   20.00    --   36.95  19.00  90.00   63
  3  \w    -27.00  63.00   1.00   20.00    --   36.95 -19.00-120.00   90
  4  \w      8.00  37.00   1.00   20.00    --   36.95  19.00  90.00   29
  5  \w     35.00  88.00   1.00   20.00    --   36.95-125.00  90.00   53
  6  \w     92.00 169.00   1.00  120.00    --  111.00  38.00  60.00   77
  7  \w     43.00 100.00   1.00  120.00    --  111.00 -92.00-120.00   57
  8  \w     87.00 178.00   1.00  120.00    --  111.00  25.00 120.00   91
  9  \w     43.00 100.00   1.00  120.00    --  111.00 -92.00  60.00   57
 10  \w    104.00 177.00   1.00  120.00    --  111.00 111.00 -60.00   73
 11  \w    104.00 172.00   1.00  120.00    --  111.00 111.00 150.00   68
 12  \w     45.00  90.00   1.00  120.00    --  111.00 -92.00 120.00   45
 13  \w    119.00 149.00   1.00  120.00    --  111.00 111.00  60.00   30
;
_diffrn_measurement_device 'four-circle diffractometer'
_diffrn_measurement_device_type 'SuperNova, Dual, Cu at home/near, EosS2'
_diffrn_measurement_method '\w scans'
_diffrn_radiation_type CuK\a
_diffrn_radiation_wavelength 1.54184
_diffrn_reflns_av_R_equivalents 0.0255
_diffrn_reflns_av_unetI/netI 0.0474
_diffrn_reflns_Laue_measured_fraction_full 0.992
_diffrn_reflns_Laue_measured_fraction_max 0.969
_diffrn_reflns_limit_h_max 11
_diffrn_reflns_limit_h_min -14
_diffrn_reflns_limit_k_max 14
_diffrn_reflns_limit_k_min -21
_diffrn_reflns_limit_l_max 32
_diffrn_reflns_limit_l_min -32
_diffrn_reflns_number 19495
_diffrn_reflns_point_group_measured_fraction_full 0.992
_diffrn_reflns_point_group_measured_fraction_max 0.969
_diffrn_reflns_theta_full 67.684
_diffrn_reflns_theta_max 73.778
_diffrn_reflns_theta_min 3.947
_exptl_absorpt_coefficient_mu 0.481
_exptl_absorpt_correction_T_max 1.00000
_exptl_absorpt_correction_T_min 0.81345
_exptl_absorpt_correction_type multi-scan
_exptl_absorpt_process_details
;
CrysAlisPro 1.171.40.82a (Rigaku Oxford Diffraction, 2020)
Empirical absorption correction using spherical harmonics,
implemented in SCALE3 ABSPACK scaling algorithm.
;
_exptl_crystal_colour colourless
_exptl_crystal_colour_primary colourless
_exptl_crystal_density_diffrn 1.060
_exptl_crystal_description plate
_exptl_crystal_F_000 1828
_exptl_crystal_size_max 0.23
_exptl_crystal_size_mid 0.08
_exptl_crystal_size_min 0.02
_refine_diff_density_max 0.481
_refine_diff_density_min -0.410
_refine_diff_density_rms 0.046
_refine_ls_extinction_method none
_refine_ls_goodness_of_fit_ref 1.028
_refine_ls_hydrogen_treatment constr
_refine_ls_matrix_type full
_refine_ls_number_parameters 677
_refine_ls_number_reflns 10266
_refine_ls_number_restraints 294
_refine_ls_restrained_S_all 1.054
_refine_ls_R_factor_all 0.0865
_refine_ls_R_factor_gt 0.0644
_refine_ls_shift/su_max 0.000
_refine_ls_shift/su_mean 0.000
_refine_ls_structure_factor_coef Fsqd
_refine_ls_weighting_details 'w=1/[\s^2^(Fo^2^)+(0.0960P)^2^+1.0606P] where P=(Fo^2^+2Fc^2^)/3'
_refine_ls_weighting_scheme calc
_refine_ls_wR_factor_gt 0.1666
_refine_ls_wR_factor_ref 0.1838
_reflns_Friedel_coverage 0.000
_reflns_number_gt 7575
_reflns_number_total 10266
_reflns_threshold_expression 'I > 2\s(I)'
_cod_data_source_file d3cc05182j2.cif
_cod_data_source_block 4
_cod_database_code 7132327
_shelx_shelxl_version_number 2019/3
_shelx_space_group_comment
;
The symmetry employed for this shelxl refinement is uniquely defined
by the following loop, which should always be used as a source of
symmetry information in preference to the above space-group names.
They are only intended as comments.
;
_shelx_estimated_absorpt_t_max 0.990
_shelx_estimated_absorpt_t_min 0.897
_olex2_refinement_description
;
1. Fixed Uiso
 At 1.2 times of:
  All C(H) groups, All C(H,H) groups
 At 1.5 times of:
  All C(H,H,H) groups
2. Restrained distances
 C46-C45 = C47-C46 = C48-C47 = C50-C49 = C51-C50 = C52-C51
 1.5 with sigma of 0.008
 O3-C52 = O3-C49 = O2-C48 = O2-C45
 1.4 with sigma of 0.008
 C49A-C50A = C50A-C51A = C51A-C52A
 1.5 with sigma of 0.008
 O3-C52A = O3-C49A
 1.4 with sigma of 0.02
 O2-C45A = O2-C48A
 1.4 with sigma of 0.008
 C48A-C47A = C46A-C45A = C47A-C46A
 1.5 with sigma of 0.008
 C54-C53 = C55-C54 = C54A-C53A = C55A-C54A = C55_$1-C55 = C55A_$1-C55A
 1.53 with sigma of 0.008
 C53-C55 = C53A-C55A = C54-C55_$1 = C54A-C55A_$1
 2.5 with sigma of 0.008
3. Uiso/Uaniso restraints and constraints
O2 \\sim C45A \\sim C45 \\sim C46A \\sim C46 \\sim C47A \\sim C47 \\sim C48A
\\sim C48: within 2A with sigma of 0.005 and sigma for terminal atoms of 0.01
within 2A
C52 \\sim O3 \\sim C52A \\sim C51 \\sim C51A \\sim C50 \\sim C50A \\sim C49
\\sim C49A: within 2A with sigma of 0.005 and sigma for terminal atoms of 0.01
within 2A
C53A \\sim C54A \\sim C55A: within 2A with sigma of 0.005 and sigma for
terminal atoms of 0.01 within 2A
C53 \\sim C54 \\sim C55: within 2A with sigma of 0.005 and sigma for terminal
atoms of 0.01 within 2A
4. Others
 Sof(C46A)=Sof(H46C)=Sof(H46D)=Sof(C47A)=Sof(H47C)=Sof(H47D)=Sof(C45A)=
 Sof(H45C)=Sof(H45D)=Sof(C48A)=Sof(H48C)=Sof(H48D)=1-FVAR(1)
 Sof(C45)=Sof(H45A)=Sof(H45B)=Sof(C48)=Sof(H48A)=Sof(H48B)=Sof(C47)=Sof(H47A)=
 Sof(H47B)=Sof(C46)=Sof(H46A)=Sof(H46B)=FVAR(1)
 Sof(C50A)=Sof(H50C)=Sof(H50D)=Sof(C49A)=Sof(H49C)=Sof(H49D)=Sof(C52A)=
 Sof(H52C)=Sof(H52D)=Sof(C51A)=Sof(H51C)=Sof(H51D)=1-FVAR(2)
 Sof(C52)=Sof(H52A)=Sof(H52B)=Sof(C49)=Sof(H49A)=Sof(H49B)=Sof(C51)=Sof(H51A)=
 Sof(H51B)=Sof(C50)=Sof(H50A)=Sof(H50B)=FVAR(2)
 Sof(C54A)=Sof(H54C)=Sof(H54D)=Sof(C55A)=Sof(H55C)=Sof(H55D)=Sof(C53A)=
 Sof(H53D)=Sof(H53E)=Sof(H53F)=1-FVAR(3)
 Sof(C53)=Sof(H53A)=Sof(H53B)=Sof(H53C)=Sof(C55)=Sof(H55A)=Sof(H55B)=Sof(C54)=
 Sof(H54A)=Sof(H54B)=FVAR(3)
5.a Ternary CH refined with riding coordinates:
 C30(H30), C27(H27), C39(H39), C42(H42)
5.b Secondary CH2 refined with riding coordinates:
 C45(H45A,H45B), C48(H48A,H48B), C52(H52A,H52B), C49(H49A,H49B), C51(H51A,
 H51B), C50(H50A,H50B), C47(H47A,H47B), C46(H46A,H46B), C50A(H50C,H50D),
 C49A(H49C,H49D), C52A(H52C,H52D), C51A(H51C,H51D), C46A(H46C,H46D), C47A(H47C,
 H47D), C45A(H45C,H45D), C48A(H48C,H48D), C55(H55A,H55B), C54(H54A,H54B),
 C54A(H54C,H54D), C55A(H55C,H55D)
5.c Aromatic/amide H refined with riding coordinates:
 C8(H8), C2(H2), C5(H5), C23(H23), C11(H11), C4(H4), C25(H25), C24(H24),
 C10(H10), C37(H37), C35(H35), C36(H36)
5.d Idealised Me refined as rotating group:
 C40(H40A,H40B,H40C), C28(H28A,H28B,H28C), C31(H31A,H31B,H31C), C41(H41A,H41B,
 H41C), C32(H32A,H32B,H32C), C29(H29A,H29B,H29C), C14(H14A,H14B,H14C), C18(H18A,
 H18B,H18C), C44(H44A,H44B,H44C), C19(H19A,H19B,H19C), C20(H20A,H20B,H20C),
 C15(H15A,H15B,H15C), C43(H43A,H43B,H43C), C16(H16A,H16B,H16C), C53(H53A,H53B,
 H53C), C53A(H53D,H53E,H53F)
;
_olex2_submission_special_instructions 'No special instructions were received'
_oxdiff_exptl_absorpt_empirical_details
;
Empirical correction (ABSPACK) includes:
- Absorption correction using spherical harmonics
- Frame scaling
;

loop_
_space_group_symop_operation_xyz
'x, y, z'
'-x+1/2, y+1/2, -z+1/2'
'-x, -y, -z'
'x-1/2, -y-1/2, z-1/2'

loop_
_atom_site_label
_atom_site_type_symbol
_atom_site_fract_x
_atom_site_fract_y
_atom_site_fract_z
_atom_site_U_iso_or_equiv
_atom_site_adp_type
_atom_site_occupancy
_atom_site_site_symmetry_order
_atom_site_calc_flag
_atom_site_refinement_flags_posn
_atom_site_refinement_flags_adp
_atom_site_refinement_flags_occupancy
_atom_site_disorder_assembly
_atom_site_disorder_group
O1 O 0.46266(11) 0.67627(8) 0.25894(5) 0.0340(3) Uani 1 1 d . . . . .
N1 N 0.51425(12) 0.54828(9) 0.19378(6) 0.0287(3) Uani 1 1 d . . . . .
N2 N 0.49319(13) 0.52048(9) 0.28934(6) 0.0324(3) Uani 1 1 d . . . . .
O3 O 0.34151(17) 0.55941(11) 0.38194(8) 0.0606(5) Uani 1 1 d D U . . .
O2 O 0.34894(17) 0.38603(11) 0.36711(7) 0.0596(4) Uani 1 1 d D U . . .
C1 C 0.53295(15) 0.62730(10) 0.18220(7) 0.0286(4) Uani 1 1 d . . . . .
C21 C 0.56189(16) 0.49382(10) 0.15993(7) 0.0296(4) Uani 1 1 d . . . . .
C7 C 0.56647(16) 0.57830(11) 0.31163(7) 0.0317(4) Uani 1 1 d . . . . .
C6 C 0.50420(16) 0.69037(11) 0.21291(8) 0.0322(4) Uani 1 1 d . . . . .
C12 C 0.55181(16) 0.65771(11) 0.29771(7) 0.0327(4) Uani 1 1 d . . . . .
C26 C 0.67761(16) 0.47166(11) 0.17252(8) 0.0327(4) Uani 1 1 d . . . . .
C8 C 0.65301(17) 0.56122(11) 0.35189(8) 0.0352(4) Uani 1 1 d . . . . .
H8 H 0.664561 0.508100 0.362356 0.042 Uiso 1 1 calc R U . . .
C2 C 0.58269(16) 0.64837(11) 0.13854(7) 0.0326(4) Uani 1 1 d . . . . .
H2 H 0.602484 0.607665 0.116680 0.039 Uiso 1 1 calc R U . . .
C22 C 0.49778(17) 0.46952(11) 0.11412(8) 0.0340(4) Uani 1 1 d . . . . .
C33 C 0.36648(16) 0.44310(11) 0.22243(8) 0.0330(4) Uani 1 1 d . . . . .
C3 C 0.60460(18) 0.72619(11) 0.12560(8) 0.0360(4) Uani 1 1 d . . . . .
C5 C 0.52126(18) 0.76743(11) 0.19936(8) 0.0386(4) Uani 1 1 d . . . . .
H5 H 0.498616 0.808521 0.220243 0.046 Uiso 1 1 calc R U . . .
C38 C 0.39376(18) 0.36232(12) 0.22391(8) 0.0369(4) Uani 1 1 d . . . . .
C9 C 0.72294(18) 0.61919(12) 0.37721(8) 0.0376(4) Uani 1 1 d . . . . .
C23 C 0.55201(19) 0.42352(12) 0.08042(8) 0.0396(4) Uani 1 1 d . . . . .
H23 H 0.509591 0.406062 0.049380 0.048 Uiso 1 1 calc R U . . .
C11 C 0.61846(18) 0.71607(11) 0.32268(8) 0.0382(4) Uani 1 1 d . . . . .
H11 H 0.606145 0.769353 0.312705 0.046 Uiso 1 1 calc R U . . .
C34 C 0.24998(17) 0.46541(12) 0.21156(9) 0.0380(4) Uani 1 1 d . . . . .
C30 C 0.37334(18) 0.49325(13) 0.09933(8) 0.0388(4) Uani 1 1 d . . . . .
H30 H 0.347300 0.520931 0.129170 0.047 Uiso 1 1 calc R U . . .
C27 C 0.74720(17) 0.49737(12) 0.22260(8) 0.0375(4) Uani 1 1 d . . . . .
H27 H 0.691460 0.510871 0.246805 0.045 Uiso 1 1 calc R U . . .
C4 C 0.5707(2) 0.78638(11) 0.15597(9) 0.0420(5) Uani 1 1 d . . . . .
H4 H 0.581156 0.839765 0.147147 0.050 Uiso 1 1 calc R U . . .
C25 C 0.72823(18) 0.42633(12) 0.13757(9) 0.0391(4) Uani 1 1 d . . . . .
H25 H 0.806347 0.411062 0.145315 0.047 Uiso 1 1 calc R U . . .
C39 C 0.51760(19) 0.33441(11) 0.23570(9) 0.0404(5) Uani 1 1 d . . . . .
H39 H 0.567839 0.381851 0.235729 0.048 Uiso 1 1 calc R U . . .
C24 C 0.6663(2) 0.40317(13) 0.09167(9) 0.0432(5) Uani 1 1 d . . . . .
H24 H 0.702534 0.373276 0.067952 0.052 Uiso 1 1 calc R U . . .
C10 C 0.70378(19) 0.69715(12) 0.36248(8) 0.0411(5) Uani 1 1 d . . . . .
H10 H 0.749188 0.737640 0.379672 0.049 Uiso 1 1 calc R U . . .
C37 C 0.3060(2) 0.30665(12) 0.21410(9) 0.0448(5) Uani 1 1 d . . . . .
H37 H 0.324832 0.252352 0.214708 0.054 Uiso 1 1 calc R U . . .
C35 C 0.16445(18) 0.40808(14) 0.20234(9) 0.0445(5) Uani 1 1 d . . . . .
H35 H 0.086326 0.423612 0.195177 0.053 Uiso 1 1 calc R U . . .
C17 C 0.8188(2) 0.59530(14) 0.41965(9) 0.0473(5) Uani 1 1 d . . . . .
C36 C 0.1922(2) 0.32921(14) 0.20353(10) 0.0483(5) Uani 1 1 d . . . . .
H36 H 0.133546 0.290690 0.197129 0.058 Uiso 1 1 calc R U . . .
C13 C 0.6666(2) 0.74088(13) 0.07855(9) 0.0456(5) Uani 1 1 d . . . . .
C40 C 0.5510(2) 0.27857(14) 0.19472(10) 0.0523(6) Uani 1 1 d . . . . .
H40A H 0.505386 0.230338 0.194523 0.079 Uiso 1 1 calc R U . . .
H40B H 0.632762 0.265600 0.202153 0.079 Uiso 1 1 calc R U . . .
H40C H 0.536284 0.304006 0.161221 0.079 Uiso 1 1 calc R U . . .
C42 C 0.21389(18) 0.55155(13) 0.21209(11) 0.0480(6) Uani 1 1 d . . . . .
H42 H 0.284807 0.584497 0.213987 0.058 Uiso 1 1 calc R U . . .
C28 C 0.8249(2) 0.43225(14) 0.24725(10) 0.0493(5) Uani 1 1 d . . . . .
H28A H 0.779266 0.384776 0.250598 0.074 Uiso 1 1 calc R U . . .
H28B H 0.860283 0.449294 0.281117 0.074 Uiso 1 1 calc R U . . .
H28C H 0.885043 0.420874 0.225853 0.074 Uiso 1 1 calc R U . . .
B1 B 0.46277(17) 0.51031(11) 0.23756(9) 0.0301(4) Uani 1 1 d . . . . .
C31 C 0.2966(2) 0.42078(15) 0.08758(10) 0.0497(5) Uani 1 1 d . . . . .
H31A H 0.314170 0.396105 0.055988 0.075 Uiso 1 1 calc R U . . .
H31B H 0.215829 0.436805 0.083480 0.075 Uiso 1 1 calc R U . . .
H31C H 0.310940 0.383163 0.115782 0.075 Uiso 1 1 calc R U . . .
C41 C 0.5417(2) 0.29713(16) 0.28850(10) 0.0561(6) Uani 1 1 d . . . . .
H41A H 0.525837 0.335373 0.314421 0.084 Uiso 1 1 calc R U . . .
H41B H 0.622374 0.281022 0.294882 0.084 Uiso 1 1 calc R U . . .
H41C H 0.492304 0.251028 0.290143 0.084 Uiso 1 1 calc R U . . .
C32 C 0.3582(2) 0.54983(16) 0.05388(10) 0.0539(6) Uani 1 1 d . . . . .
H32A H 0.399394 0.598842 0.063286 0.081 Uiso 1 1 calc R U . . .
H32B H 0.276394 0.561109 0.044390 0.081 Uiso 1 1 calc R U . . .
H32C H 0.389130 0.525733 0.024863 0.081 Uiso 1 1 calc R U . . .
C29 C 0.8188(2) 0.57080(14) 0.21616(12) 0.0563(6) Uani 1 1 d . . . . .
H29A H 0.871985 0.560270 0.191325 0.084 Uiso 1 1 calc R U . . .
H29B H 0.862434 0.584900 0.249079 0.084 Uiso 1 1 calc R U . . .
H29C H 0.767828 0.614316 0.203952 0.084 Uiso 1 1 calc R U . . .
C14 C 0.5943(3) 0.70871(15) 0.03058(9) 0.0577(7) Uani 1 1 d . . . . .
H14A H 0.586132 0.651678 0.033734 0.087 Uiso 1 1 calc R U . . .
H14B H 0.632269 0.720612 0.000584 0.087 Uiso 1 1 calc R U . . .
H14C H 0.518180 0.733269 0.026717 0.087 Uiso 1 1 calc R U . . .
C18 C 0.9059(2) 0.54387(17) 0.39628(12) 0.0601(7) Uani 1 1 d . . . . .
H18A H 0.866754 0.497821 0.379950 0.090 Uiso 1 1 calc R U . . .
H18B H 0.966083 0.526660 0.423224 0.090 Uiso 1 1 calc R U . . .
H18C H 0.940557 0.574328 0.370753 0.090 Uiso 1 1 calc R U . . .
C44 C 0.1331(2) 0.57621(17) 0.16407(12) 0.0610(7) Uani 1 1 d . . . . .
H44A H 0.171193 0.567213 0.133715 0.091 Uiso 1 1 calc R U . . .
H44B H 0.114254 0.632087 0.166364 0.091 Uiso 1 1 calc R U . . .
H44C H 0.062457 0.545034 0.161565 0.091 Uiso 1 1 calc R U . . .
C19 C 0.8823(3) 0.66633(17) 0.44555(12) 0.0648(8) Uani 1 1 d . . . . .
H19A H 0.917590 0.696592 0.420153 0.097 Uiso 1 1 calc R U . . .
H19B H 0.942021 0.648101 0.472342 0.097 Uiso 1 1 calc R U . . .
H19C H 0.827698 0.699685 0.460702 0.097 Uiso 1 1 calc R U . . .
C20 C 0.7683(3) 0.54788(18) 0.46077(10) 0.0626(7) Uani 1 1 d . . . . .
H20A H 0.711634 0.579978 0.475473 0.094 Uiso 1 1 calc R U . . .
H20B H 0.829959 0.532899 0.487682 0.094 Uiso 1 1 calc R U . . .
H20C H 0.731102 0.500464 0.445425 0.094 Uiso 1 1 calc R U . . .
C15 C 0.7837(2) 0.70004(18) 0.08553(11) 0.0614(7) Uani 1 1 d . . . . .
H15A H 0.829597 0.719731 0.116570 0.092 Uiso 1 1 calc R U . . .
H15B H 0.823588 0.711026 0.055965 0.092 Uiso 1 1 calc R U . . .
H15C H 0.772815 0.643213 0.088513 0.092 Uiso 1 1 calc R U . . .
C43 C 0.1565(2) 0.56816(18) 0.25984(12) 0.0657(8) Uani 1 1 d . . . . .
H43A H 0.091699 0.532197 0.260821 0.099 Uiso 1 1 calc R U . . .
H43B H 0.128786 0.622519 0.258883 0.099 Uiso 1 1 calc R U . . .
H43C H 0.212400 0.560395 0.290367 0.099 Uiso 1 1 calc R U . . .
C16 C 0.6885(3) 0.82901(16) 0.07074(12) 0.0737(10) Uani 1 1 d . . . . .
H16A H 0.614955 0.856764 0.064289 0.111 Uiso 1 1 calc R U . . .
H16B H 0.730968 0.835892 0.041483 0.111 Uiso 1 1 calc R U . . .
H16C H 0.733587 0.850451 0.101469 0.111 Uiso 1 1 calc R U . . .
C45 C 0.2436(11) 0.3488(7) 0.3490(8) 0.0703(15) Uani 0.326(9) 1 d D U P A 1
H45A H 0.232830 0.346543 0.311270 0.084 Uiso 0.326(9) 1 calc R U P A 1
H45B H 0.178551 0.378093 0.360250 0.084 Uiso 0.326(9) 1 calc R U P A 1
C48 C 0.406(2) 0.3469(10) 0.4107(7) 0.0760(16) Uani 0.326(9) 1 d D U P A 1
H48A H 0.396109 0.376041 0.442261 0.091 Uiso 0.326(9) 1 calc R U P A 1
H48B H 0.489151 0.342033 0.408314 0.091 Uiso 0.326(9) 1 calc R U P A 1
C52 C 0.3632(5) 0.6425(2) 0.3789(2) 0.0711(11) Uani 0.761(8) 1 d D U P B 1
H52A H 0.340336 0.661343 0.343612 0.085 Uiso 0.761(8) 1 calc R U P B 1
H52B H 0.446049 0.653223 0.388395 0.085 Uiso 0.761(8) 1 calc R U P B 1
C49 C 0.2376(4) 0.5517(3) 0.4056(2) 0.0727(10) Uani 0.761(8) 1 d D U P B 1
H49A H 0.253889 0.524404 0.438854 0.087 Uiso 0.761(8) 1 calc R U P B 1
H49B H 0.179203 0.521168 0.383357 0.087 Uiso 0.761(8) 1 calc R U P B 1
C51 C 0.2946(5) 0.6846(3) 0.4151(2) 0.0813(11) Uani 0.761(8) 1 d D U P B 1
H51A H 0.336897 0.687574 0.449987 0.098 Uiso 0.761(8) 1 calc R U P B 1
H51B H 0.272871 0.738278 0.402917 0.098 Uiso 0.761(8) 1 calc R U P B 1
C50 C 0.1954(4) 0.6335(3) 0.4130(2) 0.0781(11) Uani 0.761(8) 1 d D U P B 1
H50A H 0.136789 0.648540 0.384211 0.094 Uiso 0.761(8) 1 calc R U P B 1
H50B H 0.160683 0.637087 0.445097 0.094 Uiso 0.761(8) 1 calc R U P B 1
C47 C 0.3516(12) 0.2676(8) 0.4110(5) 0.0821(15) Uani 0.326(9) 1 d D U P A 1
H47A H 0.327862 0.256700 0.444867 0.099 Uiso 0.326(9) 1 calc R U P A 1
H47B H 0.406745 0.226563 0.403487 0.099 Uiso 0.326(9) 1 calc R U P A 1
C46 C 0.2494(10) 0.2676(6) 0.3709(5) 0.0776(14) Uani 0.326(9) 1 d D U P A 1
H46A H 0.178694 0.255313 0.386096 0.093 Uiso 0.326(9) 1 calc R U P A 1
H46B H 0.258585 0.228185 0.344185 0.093 Uiso 0.326(9) 1 calc R U P A 1
Li1 Li 0.3942(4) 0.4815(3) 0.33634(18) 0.0544(10) Uani 1 1 d . . . . .
C50A C 0.2326(13) 0.6118(8) 0.4389(7) 0.0752(14) Uani 0.239(8) 1 d D U P B 2
H50C H 0.162161 0.624694 0.415535 0.090 Uiso 0.239(8) 1 calc R U P B 2
H50D H 0.213933 0.607848 0.474269 0.090 Uiso 0.239(8) 1 calc R U P B 2
C49A C 0.2878(16) 0.5391(8) 0.4230(6) 0.0721(15) Uani 0.239(8) 1 d D U P B 2
H49C H 0.344131 0.519006 0.451162 0.086 Uiso 0.239(8) 1 calc R U P B 2
H49D H 0.229476 0.497914 0.413386 0.086 Uiso 0.239(8) 1 calc R U P B 2
C52A C 0.3912(15) 0.6340(9) 0.3958(7) 0.0727(16) Uani 0.239(8) 1 d D U P B 2
H52C H 0.387144 0.668623 0.365525 0.087 Uiso 0.239(8) 1 calc R U P B 2
H52D H 0.472804 0.627767 0.410274 0.087 Uiso 0.239(8) 1 calc R U P B 2
C51A C 0.3244(14) 0.6690(9) 0.4348(7) 0.0773(15) Uani 0.239(8) 1 d D U P B 2
H51C H 0.373374 0.675490 0.467992 0.093 Uiso 0.239(8) 1 calc R U P B 2
H51D H 0.292206 0.720717 0.423387 0.093 Uiso 0.239(8) 1 calc R U P B 2
C46A C 0.2326(5) 0.2892(4) 0.3959(3) 0.0797(12) Uani 0.674(9) 1 d D U P A 2
H46C H 0.173744 0.315433 0.413540 0.096 Uiso 0.674(9) 1 calc R U P A 2
H46D H 0.205844 0.235414 0.386183 0.096 Uiso 0.674(9) 1 calc R U P A 2
C47A C 0.3412(6) 0.2866(4) 0.4282(3) 0.0865(13) Uani 0.674(9) 1 d D U P A 2
H47C H 0.383281 0.237867 0.422131 0.104 Uiso 0.674(9) 1 calc R U P A 2
H47D H 0.329423 0.288437 0.464650 0.104 Uiso 0.674(9) 1 calc R U P A 2
C45A C 0.2540(6) 0.3348(4) 0.3498(3) 0.0681(11) Uani 0.674(9) 1 d D U P A 2
H45C H 0.273893 0.299252 0.322632 0.082 Uiso 0.674(9) 1 calc R U P A 2
H45D H 0.185299 0.365732 0.336314 0.082 Uiso 0.674(9) 1 calc R U P A 2
C48A C 0.4073(11) 0.3579(5) 0.4145(3) 0.0767(13) Uani 0.674(9) 1 d D U P A 2
H48C H 0.408339 0.398706 0.441229 0.092 Uiso 0.674(9) 1 calc R U P A 2
H48D H 0.487416 0.343500 0.410778 0.092 Uiso 0.674(9) 1 calc R U P A 2
C53 C 0.5290(12) 0.8404(4) 0.4411(4) 0.078(3) Uani 0.502(8) 1 d D U P C 1
H53A H 0.544623 0.826581 0.406649 0.117 Uiso 0.502(8) 1 calc R U P C 1
H53B H 0.450586 0.824594 0.445336 0.117 Uiso 0.502(8) 1 calc R U P C 1
H53C H 0.583604 0.813217 0.466358 0.117 Uiso 0.502(8) 1 calc R U P C 1
C55 C 0.5014(6) 0.9555(2) 0.4982(2) 0.0570(18) Uani 0.502(8) 1 d D U P C 1
H55A H 0.423590 0.934443 0.500282 0.068 Uiso 0.502(8) 1 calc R U P C 1
H55B H 0.553703 0.934335 0.527421 0.068 Uiso 0.502(8) 1 calc R U P C 1
C54 C 0.5415(5) 0.9283(3) 0.4486(2) 0.0615(17) Uani 0.502(8) 1 d D U P C 1
H54A H 0.496197 0.955619 0.419624 0.074 Uiso 0.502(8) 1 calc R U P C 1
H54B H 0.623089 0.943057 0.448800 0.074 Uiso 0.502(8) 1 calc R U P C 1
C54A C 0.4989(7) 0.8872(3) 0.4917(3) 0.103(3) Uani 0.498(8) 1 d D U P C 2
H54C H 0.415579 0.877825 0.490982 0.123 Uiso 0.498(8) 1 calc R U P C 2
H54D H 0.537060 0.874637 0.526386 0.123 Uiso 0.498(8) 1 calc R U P C 2
C55A C 0.5191(8) 0.9727(3) 0.4801(3) 0.099(3) Uani 0.498(8) 1 d D U P C 2
H55C H 0.476579 0.985929 0.446289 0.119 Uiso 0.498(8) 1 calc R U P C 2
H55D H 0.601833 0.981015 0.478265 0.119 Uiso 0.498(8) 1 calc R U P C 2
C53A C 0.5454(15) 0.8335(6) 0.4532(6) 0.119(5) Uani 0.498(8) 1 d D U P C 2
H53D H 0.516330 0.850801 0.418491 0.179 Uiso 0.498(8) 1 calc R U P C 2
H53E H 0.520370 0.779473 0.458158 0.179 Uiso 0.498(8) 1 calc R U P C 2
H53F H 0.629496 0.835722 0.458016 0.179 Uiso 0.498(8) 1 calc R U P C 2

loop_
_atom_site_aniso_label
_atom_site_aniso_U_11
_atom_site_aniso_U_22
_atom_site_aniso_U_33
_atom_site_aniso_U_23
_atom_site_aniso_U_13
_atom_site_aniso_U_12
O1 0.0329(6) 0.0301(6) 0.0404(7) -0.0023(5) 0.0104(6) 0.0032(5)
N1 0.0274(7) 0.0232(7) 0.0361(8) -0.0015(6) 0.0064(6) -0.0005(5)
N2 0.0330(7) 0.0264(7) 0.0392(9) -0.0033(6) 0.0100(7) -0.0045(6)
O3 0.0651(10) 0.0537(10) 0.0702(11) 0.0041(8) 0.0362(9) -0.0009(8)
O2 0.0683(10) 0.0556(10) 0.0566(10) 0.0058(8) 0.0146(8) -0.0145(8)
C1 0.0268(8) 0.0248(8) 0.0340(9) -0.0009(7) 0.0030(7) -0.0004(6)
C21 0.0329(9) 0.0221(8) 0.0358(9) 0.0002(7) 0.0116(7) -0.0010(6)
C7 0.0340(9) 0.0290(9) 0.0341(9) -0.0029(7) 0.0124(7) -0.0046(7)
C6 0.0305(8) 0.0269(8) 0.0391(10) -0.0014(7) 0.0047(7) 0.0030(7)
C12 0.0335(9) 0.0313(9) 0.0343(9) -0.0036(7) 0.0082(7) -0.0011(7)
C26 0.0322(9) 0.0276(8) 0.0398(10) 0.0013(7) 0.0098(8) 0.0014(7)
C8 0.0426(10) 0.0276(8) 0.0360(10) -0.0012(7) 0.0072(8) -0.0043(7)
C2 0.0364(9) 0.0260(8) 0.0352(9) -0.0014(7) 0.0044(7) -0.0022(7)
C22 0.0369(9) 0.0279(8) 0.0381(10) 0.0001(7) 0.0086(8) -0.0042(7)
C33 0.0329(9) 0.0294(9) 0.0383(10) -0.0041(7) 0.0108(8) -0.0067(7)
C3 0.0449(10) 0.0264(9) 0.0364(10) 0.0005(7) 0.0043(8) -0.0043(7)
C5 0.0459(11) 0.0259(9) 0.0441(11) -0.0019(8) 0.0065(9) 0.0022(8)
C38 0.0440(11) 0.0292(9) 0.0398(10) -0.0021(8) 0.0139(8) -0.0058(8)
C9 0.0437(10) 0.0346(10) 0.0350(10) -0.0009(8) 0.0065(8) -0.0065(8)
C23 0.0469(11) 0.0354(10) 0.0380(10) -0.0072(8) 0.0107(9) -0.0055(8)
C11 0.0476(11) 0.0273(9) 0.0414(11) -0.0022(8) 0.0117(9) -0.0031(8)
C34 0.0359(10) 0.0321(9) 0.0477(11) -0.0055(8) 0.0116(8) -0.0068(8)
C30 0.0364(10) 0.0408(10) 0.0385(10) -0.0021(8) 0.0021(8) -0.0059(8)
C27 0.0302(9) 0.0399(10) 0.0423(11) -0.0019(8) 0.0050(8) 0.0047(8)
C4 0.0554(12) 0.0230(8) 0.0470(12) 0.0013(8) 0.0048(10) -0.0016(8)
C25 0.0369(9) 0.0359(10) 0.0469(11) 0.0005(9) 0.0149(9) 0.0061(8)
C39 0.0442(11) 0.0255(9) 0.0537(12) 0.0025(8) 0.0145(9) 0.0008(8)
C24 0.0515(12) 0.0373(10) 0.0445(11) -0.0057(9) 0.0200(10) 0.0027(9)
C10 0.0483(11) 0.0327(10) 0.0423(11) -0.0058(8) 0.0060(9) -0.0109(8)
C37 0.0528(12) 0.0282(9) 0.0563(13) -0.0047(9) 0.0183(10) -0.0111(9)
C35 0.0333(10) 0.0458(11) 0.0561(13) -0.0095(10) 0.0125(9) -0.0104(9)
C17 0.0565(13) 0.0405(11) 0.0419(11) 0.0001(9) -0.0050(10) -0.0088(10)
C36 0.0488(12) 0.0411(11) 0.0580(14) -0.0100(10) 0.0181(11) -0.0215(9)
C13 0.0658(14) 0.0322(10) 0.0397(11) 0.0017(8) 0.0096(10) -0.0109(9)
C40 0.0611(14) 0.0360(11) 0.0638(15) -0.0008(10) 0.0228(12) 0.0075(10)
C42 0.0314(10) 0.0381(11) 0.0740(16) -0.0099(11) 0.0043(10) 0.0014(8)
C28 0.0443(11) 0.0479(12) 0.0536(13) 0.0079(10) -0.0008(10) 0.0081(10)
B1 0.0266(9) 0.0224(8) 0.0423(11) -0.0002(8) 0.0084(8) -0.0003(7)
C31 0.0425(11) 0.0528(13) 0.0533(13) -0.0097(11) 0.0043(10) -0.0139(10)
C41 0.0645(15) 0.0490(13) 0.0564(15) 0.0094(11) 0.0132(12) 0.0076(11)
C32 0.0457(12) 0.0585(14) 0.0545(14) 0.0104(12) -0.0049(11) -0.0009(11)
C29 0.0439(12) 0.0435(12) 0.0764(18) 0.0016(12) -0.0115(12) -0.0046(10)
C14 0.0873(19) 0.0471(13) 0.0381(12) 0.0043(10) 0.0054(12) -0.0114(12)
C18 0.0532(14) 0.0571(14) 0.0661(16) 0.0000(13) -0.0070(12) 0.0002(12)
C44 0.0455(12) 0.0565(14) 0.0820(19) 0.0037(14) 0.0124(13) 0.0121(11)
C19 0.0732(17) 0.0528(14) 0.0616(16) -0.0041(12) -0.0168(14) -0.0128(13)
C20 0.0779(18) 0.0637(16) 0.0432(13) 0.0075(12) -0.0034(13) -0.0082(14)
C15 0.0637(15) 0.0696(17) 0.0554(15) 0.0017(13) 0.0250(13) -0.0104(13)
C43 0.0578(15) 0.0636(16) 0.0734(18) -0.0257(14) 0.0002(13) 0.0185(13)
C16 0.128(3) 0.0389(13) 0.0613(17) 0.0004(12) 0.0380(18) -0.0248(15)
C45 0.081(3) 0.065(3) 0.065(2) 0.009(3) 0.010(2) -0.022(2)
C48 0.093(3) 0.074(3) 0.060(3) 0.008(3) 0.004(2) -0.008(3)
C52 0.082(2) 0.0542(17) 0.084(2) 0.0036(18) 0.0394(19) 0.0064(16)
C49 0.073(2) 0.070(2) 0.085(2) 0.0014(18) 0.0430(18) -0.0007(18)
C51 0.090(2) 0.068(2) 0.093(3) 0.0011(19) 0.039(2) 0.0098(18)
C50 0.077(2) 0.073(2) 0.090(2) -0.0075(19) 0.0341(19) 0.0031(17)
C47 0.106(3) 0.073(3) 0.066(3) 0.011(2) 0.004(3) -0.012(2)
C46 0.094(3) 0.066(3) 0.071(3) 0.010(2) 0.006(2) -0.018(2)
Li1 0.056(2) 0.048(2) 0.063(3) 0.0074(19) 0.027(2) -0.0068(18)
C50A 0.081(3) 0.069(3) 0.085(3) -0.001(3) 0.043(3) 0.005(2)
C49A 0.077(3) 0.067(3) 0.081(3) 0.003(3) 0.041(3) 0.003(3)
C52A 0.078(3) 0.061(3) 0.086(3) -0.002(3) 0.039(3) 0.002(3)
C51A 0.082(3) 0.068(3) 0.089(3) -0.003(3) 0.037(3) 0.004(2)
C46A 0.095(2) 0.073(2) 0.071(2) 0.017(2) 0.010(2) -0.0264(19)
C47A 0.116(2) 0.074(2) 0.068(2) 0.013(2) 0.006(2) -0.013(2)
C45A 0.079(2) 0.062(2) 0.0628(19) 0.008(2) 0.0079(18) -0.0260(19)
C48A 0.093(2) 0.077(3) 0.058(2) 0.008(2) 0.0032(19) -0.006(2)
C53 0.072(5) 0.088(5) 0.073(5) 0.000(4) 0.006(5) 0.018(4)
C55 0.039(2) 0.085(4) 0.047(3) -0.002(3) 0.008(2) 0.010(2)
C54 0.046(2) 0.089(4) 0.052(3) -0.006(3) 0.013(2) 0.012(2)
C54A 0.067(4) 0.129(7) 0.104(5) 0.041(5) -0.018(3) -0.013(4)
C55A 0.059(4) 0.128(7) 0.102(6) 0.046(5) -0.018(4) -0.018(4)
C53A 0.094(7) 0.143(9) 0.110(8) 0.015(7) -0.025(6) 0.005(6)

loop_
_atom_type_symbol
_atom_type_description
_atom_type_scat_dispersion_real
_atom_type_scat_dispersion_imag
_atom_type_scat_source
C C 0.0181 0.0091 'International Tables Vol C Tables 4.2.6.8 and 6.1.1.4'
H H 0.0000 0.0000 'International Tables Vol C Tables 4.2.6.8 and 6.1.1.4'
B B 0.0090 0.0039 'International Tables Vol C Tables 4.2.6.8 and 6.1.1.4'
Li Li 0.0008 0.0003 'International Tables Vol C Tables 4.2.6.8 and 6.1.1.4'
N N 0.0311 0.0180 'International Tables Vol C Tables 4.2.6.8 and 6.1.1.4'
O O 0.0492 0.0322 'International Tables Vol C Tables 4.2.6.8 and 6.1.1.4'

loop_
_geom_angle_atom_site_label_1
_geom_angle_atom_site_label_2
_geom_angle_atom_site_label_3
_geom_angle
_geom_angle_site_symmetry_1
_geom_angle_site_symmetry_3
_geom_angle_publ_flag
C6 O1 C12 111.36(14) . . ?
C1 N1 C21 113.21(15) . . ?
C1 N1 B1 131.58(15) . . ?
C21 N1 B1 114.97(14) . . ?
C7 N2 Li1 111.34(19) . . ?
B1 N2 C7 125.19(16) . . ?
B1 N2 Li1 119.8(2) . . ?
C52 O3 C49 106.1(3) . . ?
C52 O3 Li1 124.2(2) . . ?
C49 O3 Li1 124.0(3) . . ?
C49A O3 Li1 122.4(6) . . ?
C49A O3 C52A 103.7(10) . . ?
C52A O3 Li1 127.9(6) . . ?
C45 O2 C48 111.2(9) . . ?
C45 O2 Li1 120.9(5) . . ?
C48 O2 Li1 127.7(7) . . ?
C45A O2 Li1 128.5(3) . . ?
C48A O2 Li1 121.7(4) . . ?
C48A O2 C45A 109.8(4) . . ?
N1 C1 C6 123.16(17) . . ?
N1 C1 C2 121.14(16) . . ?
C2 C1 C6 115.70(17) . . ?
C26 C21 N1 117.64(17) . . ?
C22 C21 N1 120.93(17) . . ?
C22 C21 C26 121.22(17) . . ?
N2 C7 C12 121.54(18) . . ?
N2 C7 C8 121.55(17) . . ?
N2 C7 Li1 40.67(13) . . ?
C12 C7 Li1 124.67(16) . . ?
C8 C7 C12 116.72(17) . . ?
C8 C7 Li1 100.29(16) . . ?
O1 C6 C1 120.61(17) . . ?
C5 C6 O1 118.07(17) . . ?
C5 C6 C1 121.26(19) . . ?
O1 C12 C7 117.52(17) . . ?
C11 C12 O1 120.71(18) . . ?
C11 C12 C7 121.69(19) . . ?
C21 C26 C27 121.31(17) . . ?
C25 C26 C21 118.27(19) . . ?
C25 C26 C27 120.42(18) . . ?
C7 C8 H8 118.7 . . ?
C9 C8 C7 122.65(18) . . ?
C9 C8 H8 118.7 . . ?
C1 C2 H2 118.3 . . ?
C3 C2 C1 123.43(18) . . ?
C3 C2 H2 118.3 . . ?
C21 C22 C30 122.32(18) . . ?
C23 C22 C21 118.44(18) . . ?
C23 C22 C30 119.21(19) . . ?
C38 C33 C34 118.54(18) . . ?
C38 C33 B1 122.12(17) . . ?
C34 C33 B1 119.12(16) . . ?
C2 C3 C13 118.15(18) . . ?
C4 C3 C2 118.68(19) . . ?
C4 C3 C13 123.16(18) . . ?
C6 C5 H5 119.2 . . ?
C6 C5 C4 121.67(19) . . ?
C4 C5 H5 119.2 . . ?
C33 C38 C39 121.12(17) . . ?
C37 C38 C33 119.7(2) . . ?
C37 C38 C39 119.20(19) . . ?
C8 C9 C17 119.46(19) . . ?
C10 C9 C8 118.38(19) . . ?
C10 C9 C17 122.16(19) . . ?
C22 C23 H23 119.5 . . ?
C24 C23 C22 120.9(2) . . ?
C24 C23 H23 119.5 . . ?
C12 C11 H11 119.9 . . ?
C12 C11 C10 120.17(19) . . ?
C10 C11 H11 119.9 . . ?
C33 C34 C42 121.25(17) . . ?
C35 C34 C33 120.18(19) . . ?
C35 C34 C42 118.51(19) . . ?
C22 C30 H30 107.8 . . ?
C22 C30 C31 111.01(18) . . ?
C22 C30 C32 112.24(18) . . ?
C31 C30 H30 107.8 . . ?
C32 C30 H30 107.8 . . ?
C32 C30 C31 109.98(19) . . ?
C26 C27 H27 107.4 . . ?
C26 C27 C28 112.62(18) . . ?
C26 C27 C29 112.23(19) . . ?
C28 C27 H27 107.4 . . ?
C28 C27 C29 109.52(18) . . ?
C29 C27 H27 107.4 . . ?
C3 C4 H4 120.4 . . ?
C5 C4 C3 119.16(18) . . ?
C5 C4 H4 120.4 . . ?
C26 C25 H25 119.5 . . ?
C24 C25 C26 121.04(19) . . ?
C24 C25 H25 119.5 . . ?
C38 C39 H39 107.2 . . ?
C38 C39 C40 112.05(19) . . ?
C38 C39 C41 112.01(19) . . ?
C40 C39 H39 107.2 . . ?
C41 C39 H39 107.2 . . ?
C41 C39 C40 110.79(19) . . ?
C23 C24 C25 120.07(19) . . ?
C23 C24 H24 120.0 . . ?
C25 C24 H24 120.0 . . ?
C9 C10 H10 119.8 . . ?
C11 C10 C9 120.37(19) . . ?
C11 C10 H10 119.8 . . ?
C38 C37 H37 119.4 . . ?
C36 C37 C38 121.2(2) . . ?
C36 C37 H37 119.4 . . ?
C34 C35 H35 119.6 . . ?
C36 C35 C34 120.8(2) . . ?
C36 C35 H35 119.6 . . ?
C18 C17 C9 108.7(2) . . ?
C19 C17 C9 112.6(2) . . ?
C19 C17 C18 108.6(2) . . ?
C19 C17 C20 108.0(2) . . ?
C20 C17 C9 110.0(2) . . ?
C20 C17 C18 108.9(2) . . ?
C37 C36 H36 120.2 . . ?
C35 C36 C37 119.56(19) . . ?
C35 C36 H36 120.2 . . ?
C14 C13 C3 109.9(2) . . ?
C14 C13 C16 108.8(2) . . ?
C15 C13 C3 109.94(19) . . ?
C15 C13 C14 109.3(2) . . ?
C15 C13 C16 107.1(2) . . ?
C16 C13 C3 111.8(2) . . ?
C39 C40 H40A 109.5 . . ?
C39 C40 H40B 109.5 . . ?
C39 C40 H40C 109.5 . . ?
H40A C40 H40B 109.5 . . ?
H40A C40 H40C 109.5 . . ?
H40B C40 H40C 109.5 . . ?
C34 C42 H42 108.0 . . ?
C34 C42 C44 113.3(2) . . ?
C34 C42 C43 109.7(2) . . ?
C44 C42 H42 108.0 . . ?
C43 C42 H42 108.0 . . ?
C43 C42 C44 109.8(2) . . ?
C27 C28 H28A 109.5 . . ?
C27 C28 H28B 109.5 . . ?
C27 C28 H28C 109.5 . . ?
H28A C28 H28B 109.5 . . ?
H28A C28 H28C 109.5 . . ?
H28B C28 H28C 109.5 . . ?
N1 B1 C33 116.55(17) . . ?
N2 B1 N1 128.69(17) . . ?
N2 B1 C33 114.53(16) . . ?
C30 C31 H31A 109.5 . . ?
C30 C31 H31B 109.5 . . ?
C30 C31 H31C 109.5 . . ?
H31A C31 H31B 109.5 . . ?
H31A C31 H31C 109.5 . . ?
H31B C31 H31C 109.5 . . ?
C39 C41 H41A 109.5 . . ?
C39 C41 H41B 109.5 . . ?
C39 C41 H41C 109.5 . . ?
H41A C41 H41B 109.5 . . ?
H41A C41 H41C 109.5 . . ?
H41B C41 H41C 109.5 . . ?
C30 C32 H32A 109.5 . . ?
C30 C32 H32B 109.5 . . ?
C30 C32 H32C 109.5 . . ?
H32A C32 H32B 109.5 . . ?
H32A C32 H32C 109.5 . . ?
H32B C32 H32C 109.5 . . ?
C27 C29 H29A 109.5 . . ?
C27 C29 H29B 109.5 . . ?
C27 C29 H29C 109.5 . . ?
H29A C29 H29B 109.5 . . ?
H29A C29 H29C 109.5 . . ?
H29B C29 H29C 109.5 . . ?
C13 C14 H14A 109.5 . . ?
C13 C14 H14B 109.5 . . ?
C13 C14 H14C 109.5 . . ?
H14A C14 H14B 109.5 . . ?
H14A C14 H14C 109.5 . . ?
H14B C14 H14C 109.5 . . ?
C17 C18 H18A 109.5 . . ?
C17 C18 H18B 109.5 . . ?
C17 C18 H18C 109.5 . . ?
H18A C18 H18B 109.5 . . ?
H18A C18 H18C 109.5 . . ?
H18B C18 H18C 109.5 . . ?
C42 C44 H44A 109.5 . . ?
C42 C44 H44B 109.5 . . ?
C42 C44 H44C 109.5 . . ?
H44A C44 H44B 109.5 . . ?
H44A C44 H44C 109.5 . . ?
H44B C44 H44C 109.5 . . ?
C17 C19 H19A 109.5 . . ?
C17 C19 H19B 109.5 . . ?
C17 C19 H19C 109.5 . . ?
H19A C19 H19B 109.5 . . ?
H19A C19 H19C 109.5 . . ?
H19B C19 H19C 109.5 . . ?
C17 C20 H20A 109.5 . . ?
C17 C20 H20B 109.5 . . ?
C17 C20 H20C 109.5 . . ?
H20A C20 H20B 109.5 . . ?
H20A C20 H20C 109.5 . . ?
H20B C20 H20C 109.5 . . ?
C13 C15 H15A 109.5 . . ?
C13 C15 H15B 109.5 . . ?
C13 C15 H15C 109.5 . . ?
H15A C15 H15B 109.5 . . ?
H15A C15 H15C 109.5 . . ?
H15B C15 H15C 109.5 . . ?
C42 C43 H43A 109.5 . . ?
C42 C43 H43B 109.5 . . ?
C42 C43 H43C 109.5 . . ?
H43A C43 H43B 109.5 . . ?
H43A C43 H43C 109.5 . . ?
H43B C43 H43C 109.5 . . ?
C13 C16 H16A 109.5 . . ?
C13 C16 H16B 109.5 . . ?
C13 C16 H16C 109.5 . . ?
H16A C16 H16B 109.5 . . ?
H16A C16 H16C 109.5 . . ?
H16B C16 H16C 109.5 . . ?
O2 C45 H45A 110.4 . . ?
O2 C45 H45B 110.4 . . ?
O2 C45 C46 106.8(8) . . ?
H45A C45 H45B 108.6 . . ?
C46 C45 H45A 110.4 . . ?
C46 C45 H45B 110.4 . . ?
O2 C48 H48A 110.6 . . ?
O2 C48 H48B 110.6 . . ?
O2 C48 C47 105.7(10) . . ?
H48A C48 H48B 108.7 . . ?
C47 C48 H48A 110.6 . . ?
C47 C48 H48B 110.6 . . ?
O3 C52 H52A 110.0 . . ?
O3 C52 H52B 110.0 . . ?
O3 C52 C51 108.6(3) . . ?
H52A C52 H52B 108.4 . . ?
C51 C52 H52A 110.0 . . ?
C51 C52 H52B 110.0 . . ?
O3 C49 H49A 110.4 . . ?
O3 C49 H49B 110.4 . . ?
O3 C49 C50 106.5(3) . . ?
H49A C49 H49B 108.6 . . ?
C50 C49 H49A 110.4 . . ?
C50 C49 H49B 110.4 . . ?
C52 C51 H51A 111.7 . . ?
C52 C51 H51B 111.7 . . ?
H51A C51 H51B 109.4 . . ?
C50 C51 C52 100.6(4) . . ?
C50 C51 H51A 111.7 . . ?
C50 C51 H51B 111.7 . . ?
C49 C50 H50A 110.4 . . ?
C49 C50 H50B 110.4 . . ?
C51 C50 C49 106.5(4) . . ?
C51 C50 H50A 110.4 . . ?
C51 C50 H50B 110.4 . . ?
H50A C50 H50B 108.6 . . ?
C48 C47 H47A 110.2 . . ?
C48 C47 H47B 110.2 . . ?
C48 C47 C46 107.6(10) . . ?
H47A C47 H47B 108.5 . . ?
C46 C47 H47A 110.2 . . ?
C46 C47 H47B 110.2 . . ?
C45 C46 H46A 110.7 . . ?
C45 C46 H46B 110.7 . . ?
C47 C46 C45 105.4(9) . . ?
C47 C46 H46A 110.7 . . ?
C47 C46 H46B 110.7 . . ?
H46A C46 H46B 108.8 . . ?
N2 Li1 O3 115.6(2) . . ?
N2 Li1 C7 27.99(9) . . ?
O3 Li1 C7 92.42(17) . . ?
O2 Li1 N2 141.9(3) . . ?
O2 Li1 O3 100.7(2) . . ?
O2 Li1 C7 149.2(2) . . ?
H50C C50A H50D 109.5 . . ?
C49A C50A H50C 111.7 . . ?
C49A C50A H50D 111.7 . . ?
C51A C50A H50C 111.7 . . ?
C51A C50A H50D 111.7 . . ?
C51A C50A C49A 100.4(11) . . ?
O3 C49A C50A 106.1(10) . . ?
O3 C49A H49C 110.5 . . ?
O3 C49A H49D 110.5 . . ?
C50A C49A H49C 110.5 . . ?
C50A C49A H49D 110.5 . . ?
H49C C49A H49D 108.7 . . ?
O3 C52A H52C 110.3 . . ?
O3 C52A H52D 110.3 . . ?
O3 C52A C51A 107.3(11) . . ?
H52C C52A H52D 108.5 . . ?
C51A C52A H52C 110.3 . . ?
C51A C52A H52D 110.3 . . ?
C50A C51A C52A 104.1(11) . . ?
C50A C51A H51C 110.9 . . ?
C50A C51A H51D 110.9 . . ?
C52A C51A H51C 110.9 . . ?
C52A C51A H51D 110.9 . . ?
H51C C51A H51D 109.0 . . ?
H46C C46A H46D 108.7 . . ?
C47A C46A H46C 110.6 . . ?
C47A C46A H46D 110.6 . . ?
C47A C46A C45A 105.6(4) . . ?
C45A C46A H46C 110.6 . . ?
C45A C46A H46D 110.6 . . ?
C46A C47A H47C 110.5 . . ?
C46A C47A H47D 110.5 . . ?
C46A C47A C48A 106.0(5) . . ?
H47C C47A H47D 108.7 . . ?
C48A C47A H47C 110.5 . . ?
C48A C47A H47D 110.5 . . ?
O2 C45A C46A 105.2(5) . . ?
O2 C45A H45C 110.7 . . ?
O2 C45A H45D 110.7 . . ?
C46A C45A H45C 110.7 . . ?
C46A C45A H45D 110.7 . . ?
H45C C45A H45D 108.8 . . ?
O2 C48A C47A 106.1(5) . . ?
O2 C48A H48C 110.5 . . ?
O2 C48A H48D 110.5 . . ?
C47A C48A H48C 110.5 . . ?
C47A C48A H48D 110.5 . . ?
H48C C48A H48D 108.7 . . ?
H53A C53 H53B 109.5 . . ?
H53A C53 H53C 109.5 . . ?
H53B C53 H53C 109.5 . . ?
C54 C53 H53A 109.5 . . ?
C54 C53 H53B 109.5 . . ?
C54 C53 H53C 109.5 . . ?
C55 C55 H55A 109.3 3_676 . ?
C55 C55 H55B 109.3 3_676 . ?
C55 C55 C54 111.7(5) 3_676 . ?
H55A C55 H55B 107.9 . . ?
C54 C55 H55A 109.3 . . ?
C54 C55 H55B 109.3 . . ?
C53 C54 C55 112.2(5) . . ?
C53 C54 H54A 109.2 . . ?
C53 C54 H54B 109.2 . . ?
C55 C54 H54A 109.2 . . ?
C55 C54 H54B 109.2 . . ?
H54A C54 H54B 107.9 . . ?
H54C C54A H54D 108.0 . . ?
C55A C54A H54C 109.4 . . ?
C55A C54A H54D 109.4 . . ?
C55A C54A C53A 111.3(6) . . ?
C53A C54A H54C 109.4 . . ?
C53A C54A H54D 109.4 . . ?
C54A C55A C55A 112.4(7) . 3_676 ?
C54A C55A H55C 109.1 . . ?
C54A C55A H55D 109.1 . . ?
C55A C55A H55C 109.1 3_676 . ?
C55A C55A H55D 109.1 3_676 . ?
H55C C55A H55D 107.9 . . ?
C54A C53A H53D 109.5 . . ?
C54A C53A H53E 109.5 . . ?
C54A C53A H53F 109.5 . . ?
H53D C53A H53E 109.5 . . ?
H53D C53A H53F 109.5 . . ?
H53E C53A H53F 109.5 . . ?

loop_
_geom_bond_atom_site_label_1
_geom_bond_atom_site_label_2
_geom_bond_distance
_geom_bond_site_symmetry_2
_geom_bond_publ_flag
O1 C6 1.389(2) . ?
O1 C12 1.402(2) . ?
N1 C1 1.403(2) . ?
N1 C21 1.450(2) . ?
N1 B1 1.518(3) . ?
N2 C7 1.387(2) . ?
N2 B1 1.379(3) . ?
N2 Li1 1.926(4) . ?
O3 C52 1.441(4) . ?
O3 C49 1.448(4) . ?
O3 Li1 1.946(5) . ?
O3 C49A 1.369(12) . ?
O3 C52A 1.426(14) . ?
O2 C45 1.417(8) . ?
O2 C48 1.421(8) . ?
O2 Li1 1.922(4) . ?
O2 C45A 1.442(5) . ?
O2 C48A 1.428(5) . ?
C1 C6 1.413(3) . ?
C1 C2 1.406(3) . ?
C21 C26 1.408(3) . ?
C21 C22 1.402(3) . ?
C7 C12 1.405(3) . ?
C7 C8 1.402(3) . ?
C7 Li1 2.753(4) . ?
C6 C5 1.381(3) . ?
C12 C11 1.378(3) . ?
C26 C27 1.526(3) . ?
C26 C25 1.395(3) . ?
C8 H8 0.9500 . ?
C8 C9 1.397(3) . ?
C2 H2 0.9500 . ?
C2 C3 1.400(3) . ?
C22 C23 1.400(3) . ?
C22 C30 1.518(3) . ?
C33 C38 1.411(3) . ?
C33 C34 1.413(3) . ?
C33 B1 1.621(3) . ?
C3 C4 1.391(3) . ?
C3 C13 1.541(3) . ?
C5 H5 0.9500 . ?
C5 C4 1.389(3) . ?
C38 C39 1.523(3) . ?
C38 C37 1.400(3) . ?
C9 C10 1.393(3) . ?
C9 C17 1.537(3) . ?
C23 H23 0.9500 . ?
C23 C24 1.381(3) . ?
C11 H11 0.9500 . ?
C11 C10 1.392(3) . ?
C34 C35 1.399(3) . ?
C34 C42 1.527(3) . ?
C30 H30 1.0000 . ?
C30 C31 1.535(3) . ?
C30 C32 1.531(3) . ?
C27 H27 1.0000 . ?
C27 C28 1.526(3) . ?
C27 C29 1.528(3) . ?
C4 H4 0.9500 . ?
C25 H25 0.9500 . ?
C25 C24 1.387(3) . ?
C39 H39 1.0000 . ?
C39 C40 1.530(3) . ?
C39 C41 1.525(3) . ?
C24 H24 0.9500 . ?
C10 H10 0.9500 . ?
C37 H37 0.9500 . ?
C37 C36 1.384(3) . ?
C35 H35 0.9500 . ?
C35 C36 1.381(3) . ?
C17 C18 1.536(4) . ?
C17 C19 1.533(3) . ?
C17 C20 1.534(4) . ?
C36 H36 0.9500 . ?
C13 C14 1.532(3) . ?
C13 C15 1.531(4) . ?
C13 C16 1.540(3) . ?
C40 H40A 0.9800 . ?
C40 H40B 0.9800 . ?
C40 H40C 0.9800 . ?
C42 H42 1.0000 . ?
C42 C44 1.540(4) . ?
C42 C43 1.532(4) . ?
C28 H28A 0.9800 . ?
C28 H28B 0.9800 . ?
C28 H28C 0.9800 . ?
C31 H31A 0.9800 . ?
C31 H31B 0.9800 . ?
C31 H31C 0.9800 . ?
C41 H41A 0.9800 . ?
C41 H41B 0.9800 . ?
C41 H41C 0.9800 . ?
C32 H32A 0.9800 . ?
C32 H32B 0.9800 . ?
C32 H32C 0.9800 . ?
C29 H29A 0.9800 . ?
C29 H29B 0.9800 . ?
C29 H29C 0.9800 . ?
C14 H14A 0.9800 . ?
C14 H14B 0.9800 . ?
C14 H14C 0.9800 . ?
C18 H18A 0.9800 . ?
C18 H18B 0.9800 . ?
C18 H18C 0.9800 . ?
C44 H44A 0.9800 . ?
C44 H44B 0.9800 . ?
C44 H44C 0.9800 . ?
C19 H19A 0.9800 . ?
C19 H19B 0.9800 . ?
C19 H19C 0.9800 . ?
C20 H20A 0.9800 . ?
C20 H20B 0.9800 . ?
C20 H20C 0.9800 . ?
C15 H15A 0.9800 . ?
C15 H15B 0.9800 . ?
C15 H15C 0.9800 . ?
C43 H43A 0.9800 . ?
C43 H43B 0.9800 . ?
C43 H43C 0.9800 . ?
C16 H16A 0.9800 . ?
C16 H16B 0.9800 . ?
C16 H16C 0.9800 . ?
C45 H45A 0.9900 . ?
C45 H45B 0.9900 . ?
C45 C46 1.496(8) . ?
C48 H48A 0.9900 . ?
C48 H48B 0.9900 . ?
C48 C47 1.493(8) . ?
C52 H52A 0.9900 . ?
C52 H52B 0.9900 . ?
C52 C51 1.509(5) . ?
C49 H49A 0.9900 . ?
C49 H49B 0.9900 . ?
C49 C50 1.499(5) . ?
C51 H51A 0.9900 . ?
C51 H51B 0.9900 . ?
C51 C50 1.450(5) . ?
C50 H50A 0.9900 . ?
C50 H50B 0.9900 . ?
C47 H47A 0.9900 . ?
C47 H47B 0.9900 . ?
C47 C46 1.493(7) . ?
C46 H46A 0.9900 . ?
C46 H46B 0.9900 . ?
C50A H50C 0.9900 . ?
C50A H50D 0.9900 . ?
C50A C49A 1.482(8) . ?
C50A C51A 1.467(8) . ?
C49A H49C 0.9900 . ?
C49A H49D 0.9900 . ?
C52A H52C 0.9900 . ?
C52A H52D 0.9900 . ?
C52A C51A 1.497(8) . ?
C51A H51C 0.9900 . ?
C51A H51D 0.9900 . ?
C46A H46C 0.9900 . ?
C46A H46D 0.9900 . ?
C46A C47A 1.441(6) . ?
C46A C45A 1.493(7) . ?
C47A H47C 0.9900 . ?
C47A H47D 0.9900 . ?
C47A C48A 1.510(6) . ?
C45A H45C 0.9900 . ?
C45A H45D 0.9900 . ?
C48A H48C 0.9900 . ?
C48A H48D 0.9900 . ?
C53 H53A 0.9800 . ?
C53 H53B 0.9800 . ?
C53 H53C 0.9800 . ?
C53 C54 1.514(7) . ?
C55 C55 1.518(7) 3_676 ?
C55 H55A 0.9900 . ?
C55 H55B 0.9900 . ?
C55 C54 1.520(5) . ?
C54 H54A 0.9900 . ?
C54 H54B 0.9900 . ?
C54A H54C 0.9900 . ?
C54A H54D 0.9900 . ?
C54A C55A 1.512(7) . ?
C54A C53A 1.521(7) . ?
C55A C55A 1.515(7) 3_676 ?
C55A H55C 0.9900 . ?
C55A H55D 0.9900 . ?
C53A H53D 0.9800 . ?
C53A H53E 0.9800 . ?
C53A H53F 0.9800 . ?

loop_
_geom_torsion_atom_site_label_1
_geom_torsion_atom_site_label_2
_geom_torsion_atom_site_label_3
_geom_torsion_atom_site_label_4
_geom_torsion
_geom_torsion_site_symmetry_1
_geom_torsion_site_symmetry_2
_geom_torsion_site_symmetry_3
_geom_torsion_site_symmetry_4
_geom_torsion_publ_flag
O1 C6 C5 C4 175.03(18) . . . . ?
O1 C12 C11 C10 177.46(18) . . . . ?
N1 C1 C6 O1 4.7(3) . . . . ?
N1 C1 C6 C5 -178.24(18) . . . . ?
N1 C1 C2 C3 -179.12(18) . . . . ?
N1 C21 C26 C27 5.9(3) . . . . ?
N1 C21 C26 C25 -173.07(17) . . . . ?
N1 C21 C22 C23 173.40(17) . . . . ?
N1 C21 C22 C30 -4.8(3) . . . . ?
N2 C7 C12 O1 -2.3(3) . . . . ?
N2 C7 C12 C11 174.56(18) . . . . ?
N2 C7 C8 C9 -175.65(18) . . . . ?
O3 C52 C51 C50 -31.7(6) . . . . ?
O3 C49 C50 C51 -24.4(6) . . . . ?
O3 C52A C51A C50A -3.2(19) . . . . ?
O2 C45 C46 C47 12(2) . . . . ?
O2 C48 C47 C46 -9(2) . . . . ?
C1 N1 C21 C26 86.6(2) . . . . ?
C1 N1 C21 C22 -88.1(2) . . . . ?
C1 N1 B1 N2 -53.6(3) . . . . ?
C1 N1 B1 C33 132.24(19) . . . . ?
C1 C6 C5 C4 -2.1(3) . . . . ?
C1 C2 C3 C4 -3.2(3) . . . . ?
C1 C2 C3 C13 176.15(18) . . . . ?
C21 N1 C1 C6 -173.64(17) . . . . ?
C21 N1 C1 C2 6.2(2) . . . . ?
C21 N1 B1 N2 120.3(2) . . . . ?
C21 N1 B1 C33 -53.8(2) . . . . ?
C21 C26 C27 C28 139.58(19) . . . . ?
C21 C26 C27 C29 -96.3(2) . . . . ?
C21 C26 C25 C24 -0.4(3) . . . . ?
C21 C22 C23 C24 -0.7(3) . . . . ?
C21 C22 C30 C31 -125.2(2) . . . . ?
C21 C22 C30 C32 111.2(2) . . . . ?
C7 N2 B1 N1 11.2(3) . . . . ?
C7 N2 B1 C33 -174.57(17) . . . . ?
C7 C12 C11 C10 0.7(3) . . . . ?
C7 C8 C9 C10 1.5(3) . . . . ?
C7 C8 C9 C17 -177.7(2) . . . . ?
C6 O1 C12 C7 -102.72(19) . . . . ?
C6 O1 C12 C11 80.4(2) . . . . ?
C6 C1 C2 C3 0.7(3) . . . . ?
C6 C5 C4 C3 -0.5(3) . . . . ?
C12 O1 C6 C1 79.3(2) . . . . ?
C12 O1 C6 C5 -97.8(2) . . . . ?
C12 C7 C8 C9 -0.5(3) . . . . ?
C12 C11 C10 C9 0.3(3) . . . . ?
C26 C21 C22 C23 -1.1(3) . . . . ?
C26 C21 C22 C30 -179.33(17) . . . . ?
C26 C25 C24 C23 -1.4(3) . . . . ?
C8 C7 C12 O1 -177.47(16) . . . . ?
C8 C7 C12 C11 -0.6(3) . . . . ?
C8 C9 C10 C11 -1.4(3) . . . . ?
C8 C9 C17 C18 63.2(3) . . . . ?
C8 C9 C17 C19 -176.5(2) . . . . ?
C8 C9 C17 C20 -56.0(3) . . . . ?
C2 C1 C6 O1 -175.10(16) . . . . ?
C2 C1 C6 C5 2.0(3) . . . . ?
C2 C3 C4 C5 3.0(3) . . . . ?
C2 C3 C13 C14 61.4(3) . . . . ?
C2 C3 C13 C15 -58.8(3) . . . . ?
C2 C3 C13 C16 -177.7(2) . . . . ?
C22 C21 C26 C27 -179.38(17) . . . . ?
C22 C21 C26 C25 1.6(3) . . . . ?
C22 C23 C24 C25 1.9(3) . . . . ?
C33 C38 C39 C40 -126.3(2) . . . . ?
C33 C38 C39 C41 108.5(2) . . . . ?
C33 C38 C37 C36 -0.8(3) . . . . ?
C33 C34 C35 C36 -0.2(4) . . . . ?
C33 C34 C42 C44 130.6(2) . . . . ?
C33 C34 C42 C43 -106.3(2) . . . . ?
C38 C33 C34 C35 -0.3(3) . . . . ?
C38 C33 C34 C42 176.8(2) . . . . ?
C38 C33 B1 N1 96.6(2) . . . . ?
C38 C33 B1 N2 -78.4(2) . . . . ?
C38 C37 C36 C35 0.3(4) . . . . ?
C23 C22 C30 C31 56.6(3) . . . . ?
C23 C22 C30 C32 -67.0(3) . . . . ?
C34 C33 C38 C39 -179.66(19) . . . . ?
C34 C33 C38 C37 0.8(3) . . . . ?
C34 C33 B1 N1 -88.9(2) . . . . ?
C34 C33 B1 N2 96.1(2) . . . . ?
C34 C35 C36 C37 0.2(4) . . . . ?
C30 C22 C23 C24 177.60(19) . . . . ?
C27 C26 C25 C24 -179.38(19) . . . . ?
C4 C3 C13 C14 -119.2(2) . . . . ?
C4 C3 C13 C15 120.5(2) . . . . ?
C4 C3 C13 C16 1.6(3) . . . . ?
C25 C26 C27 C28 -41.4(3) . . . . ?
C25 C26 C27 C29 82.7(2) . . . . ?
C39 C38 C37 C36 179.6(2) . . . . ?
C10 C9 C17 C18 -116.0(2) . . . . ?
C10 C9 C17 C19 4.3(3) . . . . ?
C10 C9 C17 C20 124.8(2) . . . . ?
C37 C38 C39 C40 53.3(3) . . . . ?
C37 C38 C39 C41 -71.9(3) . . . . ?
C35 C34 C42 C44 -52.3(3) . . . . ?
C35 C34 C42 C43 70.8(3) . . . . ?
C17 C9 C10 C11 177.8(2) . . . . ?
C13 C3 C4 C5 -176.3(2) . . . . ?
C42 C34 C35 C36 -177.3(2) . . . . ?
B1 N1 C1 C6 0.4(3) . . . . ?
B1 N1 C1 C2 -179.84(17) . . . . ?
B1 N1 C21 C26 -88.5(2) . . . . ?
B1 N1 C21 C22 96.8(2) . . . . ?
B1 N2 C7 C12 50.0(3) . . . . ?
B1 N2 C7 C8 -135.1(2) . . . . ?
B1 N2 C7 Li1 158.1(3) . . . . ?
B1 C33 C38 C39 -5.1(3) . . . . ?
B1 C33 C38 C37 175.31(19) . . . . ?
B1 C33 C34 C35 -175.0(2) . . . . ?
B1 C33 C34 C42 2.1(3) . . . . ?
C45 O2 C48 C47 17(2) . . . . ?
C48 O2 C45 C46 -19(2) . . . . ?
C48 C47 C46 C45 -2(2) . . . . ?
C52 O3 C49 C50 3.7(6) . . . . ?
C52 C51 C50 C49 33.2(5) . . . . ?
C49 O3 C52 C51 17.5(6) . . . . ?
Li1 N2 C7 C12 -108.0(2) . . . . ?
Li1 N2 C7 C8 66.9(3) . . . . ?
Li1 N2 B1 N1 167.6(2) . . . . ?
Li1 N2 B1 C33 -18.2(3) . . . . ?
Li1 O3 C52 C51 171.7(3) . . . . ?
Li1 O3 C49 C50 -150.5(3) . . . . ?
Li1 O3 C49A C50A -164.4(9) . . . . ?
Li1 O3 C52A C51A -175.7(9) . . . . ?
Li1 O2 C45 C46 165.2(11) . . . . ?
Li1 O2 C48 C47 -167.0(10) . . . . ?
Li1 O2 C45A C46A -159.4(4) . . . . ?
Li1 O2 C48A C47A 175.1(5) . . . . ?
Li1 C7 C12 O1 -51.2(3) . . . . ?
Li1 C7 C12 C11 125.7(2) . . . . ?
Li1 C7 C8 C9 -138.1(2) . . . . ?
C49A O3 C52A C51A -23.2(17) . . . . ?
C49A C50A C51A C52A 26.0(18) . . . . ?
C52A O3 C49A C50A 41.2(16) . . . . ?
C51A C50A C49A O3 -42.7(17) . . . . ?
C46A C47A C48A O2 -14.8(11) . . . . ?
C47A C46A C45A O2 -26.9(8) . . . . ?
C45A O2 C48A C47A -2.3(11) . . . . ?
C45A C46A C47A C48A 25.5(9) . . . . ?
C48A O2 C45A C46A 17.9(9) . . . . ?
C55 C55 C54 C53 -172.0(8) 3_676 . . . ?
C53A C54A C55A C55A -176.1(11) . . . 3_676 ?
